data_4110977
loop_
_publ_author_name
'Ciby J. Abraham'
'Daniel H. Paull'
'Michael T. Scerba'
'James W. Grebinski'
'Thomas Lectka'

_publ_section_title
;
 Catalytic, Enantioselective Bifunctional Inverse Electron Demand
 Hetero-Diels-Alder Reactions of Ketene Enolates and o-Benzoquinone
 Diimides
;
_journal_name_full 'Journal of the American Chemical Society'
_journal_page_first 13370
_journal_page_last 13371
_journal_paper_doi 10.1021/ja065754d
_journal_volume 128
_journal_year 2006
_chemical_formula_sum 'C30 H20 Br F3 N2 O3'
_chemical_formula_weight 593.39
_chemical_name_systematic
; 
 ? 
;
_space_group_IT_number 5
_symmetry_cell_setting monoclinic
_symmetry_space_group_name_Hall 'C 2y'
_symmetry_space_group_name_H-M 'C 1 2 1'
_atom_sites_solution_hydrogens geom
_atom_sites_solution_primary direct
_atom_sites_solution_secondary difmap
_audit_creation_method SHELXL-97
_cell_angle_alpha 90.00
_cell_angle_beta 97.487(10)
_cell_angle_gamma 90.00
_cell_formula_units_Z 8
_cell_length_a 13.1358(7)
_cell_length_b 14.8678(7)
_cell_length_c 26.791(7)
_cell_volume 5187.7(14)
_computing_cell_refinement 'Oxford Diffraction CrysAlis RED'
_computing_data_collection 'Oxford Diffraction CrysAlis CCD'
_computing_data_reduction 'Oxford Diffraction CrysAlis RED'
_computing_molecular_graphics 'Sheldrick, G.M. (2000). SHELXTL v6.10.'
_computing_publication_material 'Sheldrick, G.M. (2000). SHELXTL v6.10.'
_computing_structure_refinement 'Sheldrick, G.M. (2000). SHELXTL v6.10.'
_computing_structure_solution 'Sheldrick, G.M. (2000). SHELXTL v6.10.'
_diffrn_measured_fraction_theta_full 0.996
_diffrn_measured_fraction_theta_max 0.996
_diffrn_radiation_wavelength 0.71073
_diffrn_reflns_av_R_equivalents 0.0756
_diffrn_reflns_av_sigmaI/netI 0.1212
_diffrn_reflns_limit_h_max 15
_diffrn_reflns_limit_h_min -15
_diffrn_reflns_limit_k_max 17
_diffrn_reflns_limit_k_min -17
_diffrn_reflns_limit_l_max 32
_diffrn_reflns_limit_l_min -32
_diffrn_reflns_number 26947
_diffrn_reflns_resolution_max 0.83
_diffrn_reflns_theta_full 25.35
_diffrn_reflns_theta_max 25.35
_diffrn_reflns_theta_min 3.84
_diffrn_standards_interval_count 1
_diffrn_standards_interval_time 50
_exptl_crystal_density_diffrn 1.520
_exptl_crystal_F_000 2400
_refine_diff_density_max 0.817
_refine_diff_density_min -0.407
_refine_diff_density_rms 0.065
_refine_ls_abs_structure_details 'Flack H D (1983), Acta Cryst. A39, 876-881'
_refine_ls_abs_structure_Flack 0.001(5)
_refine_ls_extinction_method none
_refine_ls_goodness_of_fit_ref 0.911
_refine_ls_hydrogen_treatment mixed
_refine_ls_matrix_type full
_refine_ls_number_parameters 730
_refine_ls_number_reflns 9369
_refine_ls_number_restraints 1
_refine_ls_restrained_S_all 0.911
_refine_ls_R_factor_all 0.0829
_refine_ls_R_factor_gt 0.0456
_refine_ls_shift/su_max 0.002
_refine_ls_shift/su_mean 0.000
_refine_ls_structure_factor_coef Fsqd
_refine_ls_weighting_details 'calc w=1/[\s^2^(Fo^2^)+(0.0120P)^2^+0.0000P] where P=(Fo^2^+2Fc^2^)/3'
_refine_ls_weighting_scheme calc
_refine_ls_wR_factor_gt 0.0522
_refine_ls_wR_factor_ref 0.0567
_reflns_number_gt 6380
_reflns_number_total 9369
_reflns_threshold_expression >2sigma(I)
_cod_data_source_file ja065754dsi20060808_123413.cif
_cod_data_source_block x0242
_cod_database_code 4110977

loop_
_symmetry_equiv_pos_as_xyz
'x, y, z'
'-x, y, -z'
'x+1/2, y+1/2, z'
'-x+1/2, y+1/2, -z'

loop_
_atom_site_label
_atom_site_type_symbol
_atom_site_fract_x
_atom_site_fract_y
_atom_site_fract_z
_atom_site_U_iso_or_equiv
_atom_site_adp_type
_atom_site_occupancy
_atom_site_symmetry_multiplicity
_atom_site_calc_flag
_atom_site_refinement_flags
_atom_site_disorder_assembly
_atom_site_disorder_group
Br1 Br 0.87900(3) 0.65412(4) 0.719314(15) 0.02953(13) Uani 1 1 d . . .
F1 F 0.4398(6) 0.5191(10) 1.0879(4) 0.054(3) Uani 0.57 1 d P A 1
F2 F 0.5610(9) 0.4858(11) 1.1447(4) 0.092(4) Uani 0.57 1 d P A 1
F3 F 0.5288(10) 0.6204(7) 1.1249(5) 0.061(3) Uani 0.57 1 d P A 1
F1' F 0.4767(13) 0.4702(10) 1.1070(7) 0.070(5) Uani 0.43 1 d P A 2
F2' F 0.5697(8) 0.5681(15) 1.1458(4) 0.058(4) Uani 0.43 1 d P A 2
F3' F 0.4656(12) 0.6078(14) 1.0857(6) 0.095(4) Uani 0.43 1 d P A 2
N1 N 0.8335(2) 0.5065(2) 0.96971(12) 0.0157(9) Uani 1 1 d . . .
N2 N 0.8187(2) 0.6656(2) 1.02265(10) 0.0129(8) Uani 1 1 d . . .
O1 O 0.97373(19) 0.57478(19) 0.94332(10) 0.0186(7) Uani 1 1 d . . .
O2 O 0.92286(19) 0.78179(18) 1.04935(9) 0.0177(7) Uani 1 1 d . . .
O3 O 0.8657(2) 0.3570(2) 0.98691(11) 0.0269(8) Uani 1 1 d . . .
C1 C 0.8921(3) 0.5817(3) 0.95966(14) 0.0157(11) Uani 1 1 d . . .
C2 C 0.8467(3) 0.6712(3) 0.97165(13) 0.0172(11) Uani 1 1 d . . .
H2A H 0.9028 0.7169 0.9724 0.021 Uiso 1 1 calc R . .
C3 C 0.7500(3) 0.5951(3) 1.02927(15) 0.0155(10) Uani 1 1 d . . .
C4 C 0.7565(3) 0.5154(3) 1.00304(15) 0.0137(10) Uani 1 1 d . . .
C5 C 0.7585(3) 0.7036(3) 0.93324(13) 0.0185(11) Uani 1 1 d . . .
H5A H 0.7416 0.7665 0.9411 0.022 Uiso 1 1 calc R . .
H5B H 0.6971 0.6663 0.9361 0.022 Uiso 1 1 calc R . .
C6 C 0.7833(3) 0.6990(3) 0.87923(14) 0.0141(10) Uani 1 1 d . . .
C7 C 0.7187(3) 0.6548(3) 0.84235(13) 0.0201(9) Uani 1 1 d . . .
H7A H 0.6555 0.6317 0.8505 0.024 Uiso 1 1 calc R . .
C8 C 0.7429(3) 0.6431(3) 0.79388(14) 0.0203(10) Uani 1 1 d . . .
H8A H 0.6974 0.6126 0.7690 0.024 Uiso 1 1 calc R . .
C9 C 0.8357(3) 0.6774(3) 0.78290(14) 0.0229(12) Uani 1 1 d . . .
C10 C 0.8988(3) 0.7268(3) 0.81773(14) 0.0197(11) Uani 1 1 d . . .
H10A H 0.9600 0.7531 0.8090 0.024 Uiso 1 1 calc R . .
C11 C 0.8715(3) 0.7379(3) 0.86623(15) 0.0187(11) Uani 1 1 d . . .
H11A H 0.9141 0.7725 0.8904 0.022 Uiso 1 1 calc R . .
C12 C 0.8688(3) 0.7189(3) 1.05964(15) 0.0161(10) Uani 1 1 d . . .
C13 C 0.8548(3) 0.7003(3) 1.11338(14) 0.0137(10) Uani 1 1 d . . .
C14 C 0.8190(3) 0.7691(3) 1.14106(15) 0.0223(11) Uani 1 1 d . . .
H14A H 0.8041 0.8263 1.1261 0.027 Uiso 1 1 calc R . .
C15 C 0.8049(3) 0.7546(3) 1.19047(16) 0.0270(12) Uani 1 1 d . . .
H15A H 0.7776 0.8012 1.2090 0.032 Uiso 1 1 calc R . .
C16 C 0.8301(3) 0.6729(3) 1.21324(14) 0.0284(13) Uani 1 1 d . . .
H16A H 0.8216 0.6638 1.2476 0.034 Uiso 1 1 calc R . .
C17 C 0.8681(3) 0.6038(3) 1.18578(15) 0.0264(12) Uani 1 1 d . . .
H17A H 0.8867 0.5478 1.2014 0.032 Uiso 1 1 calc R . .
C18 C 0.8786(3) 0.6170(3) 1.13594(15) 0.0211(12) Uani 1 1 d . . .
H18A H 0.9020 0.5693 1.1168 0.025 Uiso 1 1 calc R . .
C19 C 0.8699(3) 0.4188(3) 0.95809(15) 0.0201(11) Uani 1 1 d . . .
C20 C 0.9081(3) 0.4082(3) 0.90817(14) 0.0177(10) Uani 1 1 d . . .
C21 C 0.9851(3) 0.3449(3) 0.90495(17) 0.0309(13) Uani 1 1 d . . .
H21A H 1.0116 0.3103 0.9336 0.037 Uiso 1 1 calc R . .
C22 C 1.0227(4) 0.3331(3) 0.85916(19) 0.0393(14) Uani 1 1 d . . .
H22A H 1.0770 0.2917 0.8566 0.047 Uiso 1 1 calc R . .
C23 C 0.9816(3) 0.3809(3) 0.81801(17) 0.0363(14) Uani 1 1 d . . .
H23A H 1.0072 0.3719 0.7868 0.044 Uiso 1 1 calc R . .
C24 C 0.9035(3) 0.4420(3) 0.82066(15) 0.0246(12) Uani 1 1 d . . .
H24A H 0.8752 0.4744 0.7915 0.030 Uiso 1 1 calc R . .
C25 C 0.8667(3) 0.4557(3) 0.86637(15) 0.0201(11) Uani 1 1 d . . .
H25A H 0.8132 0.4978 0.8687 0.024 Uiso 1 1 calc R . .
C26 C 0.6727(3) 0.6040(3) 1.06098(14) 0.0186(11) Uani 1 1 d . . .
H26A H 0.6649 0.6590 1.0781 0.022 Uiso 1 1 calc R . .
C27 C 0.6088(3) 0.5324(3) 1.06696(16) 0.0219(11) Uani 1 1 d . A .
C28 C 0.6142(3) 0.4546(3) 1.03996(14) 0.0174(11) Uani 1 1 d . . .
H28A H 0.5689 0.4062 1.0441 0.021 Uiso 1 1 calc R . .
C29 C 0.6862(3) 0.4470(3) 1.00641(15) 0.0210(12) Uani 1 1 d . . .
H29A H 0.6871 0.3950 0.9859 0.025 Uiso 1 1 calc R . .
C30 C 0.5339(4) 0.5412(4) 1.1040(2) 0.0300(12) Uani 1 1 d . . .
Br2 Br 0.72037(4) 0.91110(3) 0.747516(17) 0.03948(15) Uani 1 1 d . . .
F101 F 1.0189(3) 0.4830(2) 0.37762(16) 0.1208(18) Uani 1 1 d . . .
F102 F 0.9175(2) 0.5702(3) 0.33694(11) 0.0772(11) Uani 1 1 d . . .
F103 F 1.0223(2) 0.6207(2) 0.39278(11) 0.0767(13) Uani 1 1 d . . .
N101 N 0.6737(2) 0.5113(2) 0.52173(12) 0.0128(9) Uani 1 1 d . . .
N102 N 0.6707(2) 0.6639(3) 0.46378(10) 0.0118(8) Uani 1 1 d . . .
O101 O 0.5417(2) 0.57533(19) 0.55550(10) 0.0165(7) Uani 1 1 d . . .
O102 O 0.5794(2) 0.78887(19) 0.44260(10) 0.0219(7) Uani 1 1 d . . .
O103 O 0.6304(2) 0.3629(2) 0.50819(11) 0.0267(8) Uani 1 1 d . . .
C101 C 0.6159(3) 0.5843(3) 0.53336(14) 0.0152(11) Uani 1 1 d . . .
C102 C 0.6538(3) 0.6742(3) 0.51736(12) 0.0123(10) Uani 1 1 d . . .
H10B H 0.5988 0.7201 0.5194 0.015 Uiso 1 1 calc R . .
C103 C 0.7426(3) 0.5955(3) 0.45633(14) 0.0123(10) Uani 1 1 d . . .
C104 C 0.7465(3) 0.5190(3) 0.48640(14) 0.0153(11) Uani 1 1 d . . .
C105 C 0.7517(3) 0.7057(3) 0.54937(14) 0.0167(11) Uani 1 1 d . . .
H10C H 0.7949 0.6524 0.5590 0.020 Uiso 1 1 calc R . .
H10D H 0.7901 0.7446 0.5283 0.020 Uiso 1 1 calc R . .
C106 C 0.7373(3) 0.7567(3) 0.59661(14) 0.0156(10) Uani 1 1 d . . .
C107 C 0.6611(3) 0.7368(3) 0.62655(15) 0.0226(12) Uani 1 1 d . . .
H10E H 0.6131 0.6904 0.6164 0.027 Uiso 1 1 calc R . .
C108 C 0.6537(3) 0.7832(3) 0.67090(15) 0.0252(12) Uani 1 1 d . . .
H10F H 0.6018 0.7687 0.6911 0.030 Uiso 1 1 calc R . .
C109 C 0.7236(4) 0.8508(3) 0.68489(16) 0.0256(12) Uani 1 1 d . . .
C110 C 0.7978(3) 0.8734(3) 0.65635(15) 0.0245(12) Uani 1 1 d . . .
H11B H 0.8449 0.9205 0.6665 0.029 Uiso 1 1 calc R . .
C111 C 0.8034(3) 0.8265(3) 0.61221(15) 0.0203(11) Uani 1 1 d . . .
H11C H 0.8545 0.8429 0.5919 0.024 Uiso 1 1 calc R . .
C112 C 0.6205(3) 0.7214(3) 0.42916(15) 0.0152(10) Uani 1 1 d . . .
C113 C 0.6167(3) 0.7009(3) 0.37443(15) 0.0151(10) Uani 1 1 d . . .
C114 C 0.6356(3) 0.7702(3) 0.34280(15) 0.0224(11) Uani 1 1 d . . .
H11D H 0.6544 0.8277 0.3565 0.027 Uiso 1 1 calc R . .
C115 C 0.6275(3) 0.7569(3) 0.29120(16) 0.0263(12) Uani 1 1 d . . .
H11E H 0.6428 0.8044 0.2697 0.032 Uiso 1 1 calc R . .
C116 C 0.5970(3) 0.6742(4) 0.27124(15) 0.0307(14) Uani 1 1 d . . .
H11F H 0.5904 0.6651 0.2359 0.037 Uiso 1 1 calc R . .
C117 C 0.5758(3) 0.6043(3) 0.30269(16) 0.0258(12) Uani 1 1 d . . .
H11G H 0.5531 0.5479 0.2888 0.031 Uiso 1 1 calc R . .
C118 C 0.5880(3) 0.6172(3) 0.35466(14) 0.0161(11) Uani 1 1 d . . .
H11H H 0.5767 0.5688 0.3764 0.019 Uiso 1 1 calc R . .
C119 C 0.6456(3) 0.4228(3) 0.53783(15) 0.0175(10) Uani 1 1 d . . .
C120 C 0.6389(3) 0.4133(3) 0.59239(15) 0.0187(10) Uani 1 1 d . . .
C121 C 0.5797(3) 0.3421(3) 0.60736(17) 0.0257(12) Uani 1 1 d . . .
H12A H 0.5462 0.3020 0.5829 0.031 Uiso 1 1 calc R . .
C122 C 0.5703(4) 0.3302(3) 0.6570(2) 0.0377(14) Uani 1 1 d . . .
H12B H 0.5295 0.2824 0.6670 0.045 Uiso 1 1 calc R . .
C123 C 0.6199(3) 0.3876(4) 0.69303(18) 0.0391(15) Uani 1 1 d . . .
H12C H 0.6116 0.3797 0.7275 0.047 Uiso 1 1 calc R . .
C124 C 0.6811(3) 0.4558(3) 0.67927(17) 0.0318(13) Uani 1 1 d . . .
H12D H 0.7171 0.4937 0.7041 0.038 Uiso 1 1 calc R . .
C125 C 0.6897(3) 0.4688(3) 0.62840(16) 0.0232(11) Uani 1 1 d . . .
H12E H 0.7309 0.5165 0.6186 0.028 Uiso 1 1 calc R . .
C126 C 0.8146(3) 0.6051(3) 0.42236(14) 0.0182(11) Uani 1 1 d . . .
H12F H 0.8139 0.6573 0.4019 0.022 Uiso 1 1 calc R . .
C127 C 0.8864(3) 0.5385(3) 0.41889(15) 0.0168(10) Uani 1 1 d . . .
C128 C 0.8907(3) 0.4641(3) 0.44939(14) 0.0169(10) Uani 1 1 d . . .
H12G H 0.9411 0.4191 0.4468 0.020 Uiso 1 1 calc R . .
C129 C 0.8213(3) 0.4549(3) 0.48406(15) 0.0160(11) Uani 1 1 d . . .
H12H H 0.8255 0.4045 0.5061 0.019 Uiso 1 1 calc R . .
C130 C 0.9612(4) 0.5495(3) 0.38212(19) 0.0298(12) Uani 1 1 d . . .

loop_
_atom_site_aniso_label
_atom_site_aniso_U_11
_atom_site_aniso_U_22
_atom_site_aniso_U_33
_atom_site_aniso_U_23
_atom_site_aniso_U_13
_atom_site_aniso_U_12
Br1 0.0287(3) 0.0425(3) 0.0191(2) 0.0022(3) 0.0096(2) 0.0036(3)
F1 0.020(4) 0.093(9) 0.054(5) -0.034(6) 0.020(4) -0.021(5)
F2 0.095(8) 0.130(9) 0.066(6) 0.068(7) 0.063(6) 0.070(7)
F3 0.062(7) 0.047(6) 0.086(7) -0.042(5) 0.058(6) -0.033(5)
F1' 0.086(13) 0.037(8) 0.105(13) -0.025(7) 0.081(11) -0.037(7)
F2' 0.030(6) 0.122(14) 0.022(6) -0.030(7) 0.009(4) -0.015(8)
F3' 0.059(7) 0.125(14) 0.114(11) 0.046(9) 0.059(7) 0.056(8)
N1 0.023(2) 0.009(2) 0.015(2) -0.0014(17) 0.0045(17) -0.0010(18)
N2 0.0158(17) 0.010(2) 0.0135(17) -0.0058(18) 0.0033(14) -0.0023(17)
O1 0.0165(16) 0.025(2) 0.0169(16) -0.0039(14) 0.0102(14) -0.0016(14)
O2 0.0249(17) 0.0083(18) 0.0196(16) -0.0018(14) 0.0016(14) -0.0007(15)
O3 0.033(2) 0.018(2) 0.031(2) 0.0063(17) 0.0089(16) 0.0091(16)
C1 0.025(3) 0.015(3) 0.006(2) -0.006(2) -0.001(2) -0.002(2)
C2 0.017(2) 0.017(3) 0.018(2) -0.002(2) 0.0060(18) -0.003(2)
C3 0.010(2) 0.019(3) 0.016(2) -0.001(2) -0.0043(19) 0.001(2)
C4 0.014(2) 0.012(3) 0.015(2) 0.001(2) 0.0027(19) 0.000(2)
C5 0.019(2) 0.021(3) 0.016(2) 0.001(2) 0.004(2) 0.004(2)
C6 0.014(2) 0.011(3) 0.016(2) 0.003(2) -0.0005(19) 0.0048(19)
C7 0.016(2) 0.020(3) 0.027(2) -0.001(3) 0.0124(19) -0.002(2)
C8 0.026(2) 0.018(3) 0.017(2) 0.001(2) 0.0029(19) 0.001(2)
C9 0.026(3) 0.027(4) 0.017(2) 0.005(2) 0.004(2) 0.003(2)
C10 0.017(2) 0.024(3) 0.018(2) 0.011(2) 0.004(2) 0.002(2)
C11 0.014(2) 0.020(3) 0.020(2) 0.002(2) -0.003(2) -0.004(2)
C12 0.017(2) 0.013(3) 0.018(2) -0.001(2) 0.001(2) 0.007(2)
C13 0.016(2) 0.010(3) 0.016(2) -0.007(2) 0.0030(19) -0.005(2)
C14 0.019(3) 0.025(3) 0.022(3) -0.005(2) -0.003(2) 0.001(2)
C15 0.030(3) 0.028(3) 0.024(3) -0.012(2) 0.007(2) 0.006(2)
C16 0.023(2) 0.047(4) 0.017(2) 0.002(3) 0.007(2) 0.003(3)
C17 0.023(3) 0.033(3) 0.023(3) 0.009(2) 0.002(2) 0.003(2)
C18 0.018(3) 0.025(3) 0.022(3) 0.000(2) 0.012(2) -0.002(2)
C19 0.016(2) 0.019(3) 0.024(3) -0.003(3) -0.002(2) -0.005(3)
C20 0.014(2) 0.013(3) 0.026(2) -0.005(3) 0.005(2) -0.002(2)
C21 0.033(3) 0.034(3) 0.025(3) -0.006(3) 0.001(2) 0.007(3)
C22 0.026(3) 0.053(4) 0.039(3) -0.018(3) 0.005(3) 0.011(3)
C23 0.033(3) 0.052(4) 0.025(3) -0.016(3) 0.008(3) -0.001(3)
C24 0.026(3) 0.024(3) 0.023(3) 0.003(2) 0.002(2) -0.008(2)
C25 0.019(2) 0.018(3) 0.023(3) 0.001(2) 0.002(2) -0.002(2)
C26 0.019(2) 0.021(3) 0.015(2) -0.006(2) -0.001(2) 0.004(2)
C27 0.016(2) 0.026(3) 0.025(3) -0.005(2) 0.005(2) -0.008(2)
C28 0.011(2) 0.016(3) 0.025(3) -0.001(2) 0.002(2) -0.005(2)
C29 0.021(3) 0.021(3) 0.020(3) -0.006(2) -0.002(2) -0.001(2)
C30 0.025(3) 0.031(4) 0.036(4) -0.006(3) 0.011(3) -0.001(3)
Br2 0.0485(3) 0.0426(4) 0.0282(3) -0.0165(3) 0.0082(3) 0.0055(3)
F101 0.141(3) 0.072(3) 0.185(4) 0.070(3) 0.152(3) 0.072(3)
F102 0.046(2) 0.155(4) 0.0350(19) 0.007(2) 0.0207(16) -0.011(2)
F103 0.062(2) 0.102(4) 0.077(2) -0.039(2) 0.0505(19) -0.054(2)
N101 0.0214(19) 0.004(2) 0.015(2) 0.0002(17) 0.0096(16) -0.0021(17)
N102 0.0120(17) 0.011(2) 0.0130(16) 0.0021(19) 0.0025(14) 0.0000(17)
O101 0.0159(16) 0.017(2) 0.0188(17) -0.0019(15) 0.0113(14) 0.0011(14)
O102 0.0333(19) 0.0109(19) 0.0208(16) -0.0029(15) 0.0010(14) 0.0035(15)
O103 0.032(2) 0.019(2) 0.032(2) -0.0067(17) 0.0184(16) -0.0064(16)
C101 0.015(2) 0.019(3) 0.010(2) -0.002(2) -0.006(2) 0.005(2)
C102 0.013(2) 0.012(3) 0.013(2) 0.007(2) 0.0037(17) 0.000(2)
C103 0.011(2) 0.012(3) 0.012(2) 0.002(2) -0.0032(18) 0.002(2)
C104 0.016(2) 0.016(3) 0.014(2) 0.000(2) 0.003(2) -0.002(2)
C105 0.017(2) 0.016(3) 0.017(2) 0.005(2) 0.003(2) 0.000(2)
C106 0.019(2) 0.017(3) 0.010(2) 0.002(2) 0.0006(19) 0.005(2)
C107 0.020(3) 0.026(3) 0.022(3) -0.004(2) 0.003(2) -0.004(2)
C108 0.012(2) 0.045(4) 0.020(3) -0.008(3) 0.004(2) 0.006(2)
C109 0.034(3) 0.025(3) 0.017(3) -0.014(2) -0.001(2) 0.002(2)
C110 0.035(3) 0.014(3) 0.024(3) -0.004(2) 0.003(2) -0.004(2)
C111 0.023(3) 0.027(3) 0.011(2) 0.001(2) 0.004(2) 0.004(2)
C112 0.017(2) 0.012(3) 0.017(2) 0.003(2) 0.001(2) -0.007(2)
C113 0.008(2) 0.017(3) 0.021(2) 0.004(2) 0.0032(19) 0.006(2)
C114 0.026(3) 0.020(3) 0.022(3) 0.002(2) 0.004(2) -0.002(2)
C115 0.026(3) 0.029(3) 0.026(3) 0.012(2) 0.012(2) 0.000(2)
C116 0.029(3) 0.050(4) 0.014(2) 0.004(3) 0.007(2) 0.009(3)
C117 0.018(3) 0.030(3) 0.031(3) -0.009(3) 0.006(2) -0.001(2)
C118 0.018(3) 0.016(3) 0.015(2) 0.002(2) 0.005(2) 0.003(2)
C119 0.013(2) 0.017(3) 0.024(3) -0.003(2) 0.009(2) 0.002(2)
C120 0.019(2) 0.012(3) 0.025(2) -0.001(3) 0.006(2) 0.006(2)
C121 0.023(3) 0.021(3) 0.034(3) 0.006(2) 0.008(2) 0.003(2)
C122 0.040(3) 0.034(4) 0.044(3) 0.020(3) 0.023(3) 0.014(3)
C123 0.036(3) 0.059(4) 0.025(3) 0.014(3) 0.014(3) 0.013(3)
C124 0.035(3) 0.036(4) 0.024(3) 0.002(3) 0.003(2) 0.014(3)
C125 0.025(3) 0.018(3) 0.027(3) 0.008(2) 0.008(2) 0.009(2)
C126 0.024(3) 0.018(3) 0.013(2) 0.005(2) 0.004(2) -0.003(2)
C127 0.016(2) 0.015(3) 0.019(2) 0.000(2) 0.000(2) 0.005(2)
C128 0.010(2) 0.021(3) 0.019(2) 0.000(2) 0.0008(19) 0.006(2)
C129 0.019(2) 0.009(3) 0.019(3) 0.001(2) -0.002(2) 0.003(2)
C130 0.027(3) 0.028(3) 0.038(3) 0.015(3) 0.014(3) 0.000(3)

loop_
_atom_type_symbol
_atom_type_description
_atom_type_scat_dispersion_real
_atom_type_scat_dispersion_imag
_atom_type_scat_source
C C 0.0033 0.0016 'International Tables Vol C Tables 4.2.6.8 and 6.1.1.4'
H H 0.0000 0.0000 'International Tables Vol C Tables 4.2.6.8 and 6.1.1.4'
N N 0.0061 0.0033 'International Tables Vol C Tables 4.2.6.8 and 6.1.1.4'
O O 0.0106 0.0060 'International Tables Vol C Tables 4.2.6.8 and 6.1.1.4'
F F 0.0171 0.0103 'International Tables Vol C Tables 4.2.6.8 and 6.1.1.4'
Br Br -0.2901 2.4595 'International Tables Vol C Tables 4.2.6.8 and 6.1.1.4'

loop_
_exptl_crystal_face_index_h
_exptl_crystal_face_index_k
_exptl_crystal_face_index_l
_exptl_crystal_face_perp_dist
1.00 0.00 -38.00 0.0123
-1.00 0.00 38.00 0.0092
14.00 13.00 3.00 0.0892
-14.00 -14.00 -3.00 0.1133
13.00 -15.00 -5.00 0.0995
-14.00 14.00 6.00 0.0948

loop_
_geom_angle_atom_site_label_1
_geom_angle_atom_site_label_2
_geom_angle_atom_site_label_3
_geom_angle
C1 N1 C19 118.3(3)
C1 N1 C4 119.6(3)
C19 N1 C4 119.9(3)
C12 N2 C3 126.5(3)
C12 N2 C2 119.2(3)
C3 N2 C2 113.7(3)
O1 C1 N1 122.3(4)
O1 C1 C2 122.9(4)
N1 C1 C2 114.8(3)
N2 C2 C1 107.6(3)
N2 C2 C5 112.8(3)
C1 C2 C5 114.9(3)
N2 C2 H2A 107.0
C1 C2 H2A 107.0
C5 C2 H2A 107.0
C4 C3 N2 119.3(3)
C4 C3 C26 118.8(4)
N2 C3 C26 121.9(4)
C29 C4 C3 120.6(4)
C29 C4 N1 120.1(4)
C3 C4 N1 119.2(4)
C2 C5 C6 112.9(3)
C2 C5 H5A 109.0
C6 C5 H5A 109.0
C2 C5 H5B 109.0
C6 C5 H5B 109.0
H5A C5 H5B 107.8
C11 C6 C7 118.5(3)
C11 C6 C5 120.7(4)
C7 C6 C5 120.8(3)
C6 C7 C8 122.3(4)
C6 C7 H7A 118.8
C8 C7 H7A 118.8
C9 C8 C7 117.8(4)
C9 C8 H8A 121.1
C7 C8 H8A 121.1
C10 C9 C8 121.3(4)
C10 C9 Br1 118.8(3)
C8 C9 Br1 119.9(3)
C9 C10 C11 119.1(4)
C9 C10 H10A 120.4
C11 C10 H10A 120.4
C6 C11 C10 120.6(4)
C6 C11 H11A 119.7
C10 C11 H11A 119.7
O2 C12 N2 121.1(4)
O2 C12 C13 120.2(4)
N2 C12 C13 118.8(4)
C14 C13 C18 119.8(4)
C14 C13 C12 118.2(4)
C18 C13 C12 122.0(4)
C15 C14 C13 119.8(4)
C15 C14 H14A 120.1
C13 C14 H14A 120.1
C14 C15 C16 120.6(4)
C14 C15 H15A 119.7
C16 C15 H15A 119.7
C15 C16 C17 119.8(4)
C15 C16 H16A 120.1
C17 C16 H16A 120.1
C18 C17 C16 119.7(4)
C18 C17 H17A 120.2
C16 C17 H17A 120.2
C17 C18 C13 120.2(4)
C17 C18 H18A 119.9
C13 C18 H18A 119.9
O3 C19 N1 120.6(4)
O3 C19 C20 122.6(5)
N1 C19 C20 116.7(4)
C25 C20 C21 120.7(4)
C25 C20 C19 122.0(4)
C21 C20 C19 117.2(4)
C22 C21 C20 118.9(4)
C22 C21 H21A 120.5
C20 C21 H21A 120.5
C23 C22 C21 119.9(4)
C23 C22 H22A 120.1
C21 C22 H22A 120.1
C22 C23 C24 121.4(4)
C22 C23 H23A 119.3
C24 C23 H23A 119.3
C23 C24 C25 119.3(4)
C23 C24 H24A 120.4
C25 C24 H24A 120.4
C20 C25 C24 119.8(4)
C20 C25 H25A 120.1
C24 C25 H25A 120.1
C27 C26 C3 119.6(4)
C27 C26 H26A 120.2
C3 C26 H26A 120.2
C28 C27 C26 121.1(4)
C28 C27 C30 120.6(4)
C26 C27 C30 118.3(4)
C27 C28 C29 119.7(4)
C27 C28 H28A 120.1
C29 C28 H28A 120.1
C4 C29 C28 119.9(4)
C4 C29 H29A 120.1
C28 C29 H29A 120.1
F2' C30 F1 128.4(6)
F2' C30 F1' 111.2(9)
F1 C30 F1' 44.2(6)
F2' C30 F3 49.5(6)
F1 C30 F3 105.7(7)
F1' C30 F3 129.7(7)
F2' C30 F2 55.9(7)
F1 C30 F2 104.3(7)
F1' C30 F2 63.8(7)
F3 C30 F2 102.7(7)
F2' C30 F3' 104.2(9)
F1 C30 F3' 61.2(7)
F1' C30 F3' 104.5(9)
F3 C30 F3' 56.0(7)
F2 C30 F3' 143.0(6)
F2' C30 C27 115.4(6)
F1 C30 C27 116.2(5)
F1' C30 C27 114.0(6)
F3 C30 C27 116.0(5)
F2 C30 C27 110.5(5)
F3' C30 C27 106.3(5)
C101 N101 C104 121.2(3)
C101 N101 C119 118.6(3)
C104 N101 C119 119.1(3)
C112 N102 C103 128.6(3)
C112 N102 C102 118.0(3)
C103 N102 C102 113.3(3)
O101 C101 N101 121.5(4)
O101 C101 C102 123.5(4)
N101 C101 C102 114.9(3)
N102 C102 C101 106.2(3)
N102 C102 C105 110.7(3)
C101 C102 C105 113.5(3)
N102 C102 H10B 108.8
C101 C102 H10B 108.8
C105 C102 H10B 108.8
C104 C103 C126 118.9(4)
C104 C103 N102 118.6(3)
C126 C103 N102 122.4(4)
C129 C104 C103 120.8(4)
C129 C104 N101 121.0(4)
C103 C104 N101 118.1(4)
C106 C105 C102 116.0(3)
C106 C105 H10C 108.3
C102 C105 H10C 108.3
C106 C105 H10D 108.3
C102 C105 H10D 108.3
H10C C105 H10D 107.4
C111 C106 C107 117.1(4)
C111 C106 C105 119.3(4)
C107 C106 C105 123.6(4)
C108 C107 C106 121.5(4)
C108 C107 H10E 119.3
C106 C107 H10E 119.3
C109 C108 C107 118.4(4)
C109 C108 H10F 120.8
C107 C108 H10F 120.8
C110 C109 C108 121.9(4)
C110 C109 Br2 118.6(3)
C108 C109 Br2 119.4(3)
C109 C110 C111 118.6(4)
C109 C110 H11B 120.7
C111 C110 H11B 120.7
C106 C111 C110 122.4(4)
C106 C111 H11C 118.8
C110 C111 H11C 118.8
O102 C112 N102 120.6(4)
O102 C112 C113 120.1(4)
N102 C112 C113 119.3(4)
C114 C113 C118 119.9(4)
C114 C113 C112 117.7(4)
C118 C113 C112 122.2(4)
C113 C114 C115 120.6(4)
C113 C114 H11D 119.7
C115 C114 H11D 119.7
C116 C115 C114 119.7(4)
C116 C115 H11E 120.2
C114 C115 H11E 120.2
C115 C116 C117 120.2(4)
C115 C116 H11F 119.9
C117 C116 H11F 119.9
C116 C117 C118 119.8(4)
C116 C117 H11G 120.1
C118 C117 H11G 120.1
C113 C118 C117 119.7(4)
C113 C118 H11H 120.2
C117 C118 H11H 120.2
O103 C119 N101 120.5(4)
O103 C119 C120 124.0(4)
N101 C119 C120 115.5(4)
C125 C120 C121 119.3(4)
C125 C120 C119 123.3(4)
C121 C120 C119 117.4(4)
C122 C121 C120 120.0(5)
C122 C121 H12A 120.0
C120 C121 H12A 120.0
C121 C122 C123 120.4(5)
C121 C122 H12B 119.8
C123 C122 H12B 119.8
C124 C123 C122 120.4(5)
C124 C123 H12C 119.8
C122 C123 H12C 119.8
C123 C124 C125 119.3(5)
C123 C124 H12D 120.4
C125 C124 H12D 120.4
C120 C125 C124 120.6(4)
C120 C125 H12E 119.7
C124 C125 H12E 119.7
C127 C126 C103 119.6(4)
C127 C126 H12F 120.2
C103 C126 H12F 120.2
C128 C127 C126 121.0(4)
C128 C127 C130 120.2(4)
C126 C127 C130 118.8(4)
C127 C128 C129 119.8(4)
C127 C128 H12G 120.1
C129 C128 H12G 120.1
C104 C129 C128 119.8(4)
C104 C129 H12H 120.1
C128 C129 H12H 120.1
F101 C130 F102 107.1(5)
F101 C130 F103 106.9(4)
F102 C130 F103 100.9(4)
F101 C130 C127 115.7(4)
F102 C130 C127 113.0(4)
F103 C130 C127 112.1(4)

loop_
_geom_bond_atom_site_label_1
_geom_bond_atom_site_label_2
_geom_bond_distance
Br1 C9 1.897(4)
F1 C30 1.297(9)
F2 C30 1.377(8)
F3 C30 1.310(9)
F1' C30 1.305(12)
F2' C30 1.225(10)
F3' C30 1.383(10)
N1 C1 1.402(5)
N1 C19 1.437(5)
N1 C4 1.439(5)
N2 C12 1.368(5)
N2 C3 1.410(5)
N2 C2 1.463(4)
O1 C1 1.215(4)
O2 C12 1.227(4)
O3 C19 1.207(5)
C1 C2 1.510(6)
C2 C5 1.524(5)
C2 H2A 1.0000
C3 C4 1.386(5)
C3 C26 1.412(5)
C4 C29 1.384(5)
C5 C6 1.526(5)
C5 H5A 0.9900
C5 H5B 0.9900
C6 C11 1.379(5)
C6 C7 1.382(5)
C7 C8 1.388(4)
C7 H7A 0.9500
C8 C9 1.387(5)
C8 H8A 0.9500
C9 C10 1.377(5)
C10 C11 1.402(5)
C10 H10A 0.9500
C11 H11A 0.9500
C12 C13 1.500(5)
C13 C14 1.381(5)
C13 C18 1.395(5)
C14 C15 1.378(5)
C14 H14A 0.9500
C15 C16 1.380(6)
C15 H15A 0.9500
C16 C17 1.393(5)
C16 H16A 0.9500
C17 C18 1.374(5)
C17 H17A 0.9500
C18 H18A 0.9500
C19 C20 1.497(5)
C20 C25 1.375(5)
C20 C21 1.393(6)
C21 C22 1.392(6)
C21 H21A 0.9500
C22 C23 1.363(6)
C22 H22A 0.9500
C23 C24 1.379(5)
C23 H23A 0.9500
C24 C25 1.389(5)
C24 H24A 0.9500
C25 H25A 0.9500
C26 C27 1.377(5)
C26 H26A 0.9500
C27 C28 1.370(6)
C27 C30 1.491(5)
C28 C29 1.392(5)
C28 H28A 0.9500
C29 H29A 0.9500
Br2 C109 1.908(4)
F101 C130 1.261(5)
F102 C130 1.307(5)
F103 C130 1.337(5)
N101 C101 1.383(5)
N101 C104 1.435(5)
N101 C119 1.447(5)
N102 C112 1.367(5)
N102 C103 1.419(5)
N102 C102 1.489(4)
O101 C101 1.213(4)
O102 C112 1.215(4)
O103 C119 1.193(5)
C101 C102 1.508(5)
C102 C105 1.524(5)
C102 H10B 1.0000
C103 C104 1.391(5)
C103 C126 1.402(5)
C104 C129 1.376(5)
C105 C106 1.508(5)
C105 H10C 0.9900
C105 H10D 0.9900
C106 C111 1.382(5)
C106 C107 1.394(5)
C107 C108 1.388(5)
C107 H10E 0.9500
C108 C109 1.380(6)
C108 H10F 0.9500
C109 C110 1.357(6)
C110 C111 1.383(5)
C110 H11B 0.9500
C111 H11C 0.9500
C112 C113 1.492(5)
C113 C114 1.378(5)
C113 C118 1.385(5)
C114 C115 1.387(5)
C114 H11D 0.9500
C115 C116 1.378(6)
C115 H11E 0.9500
C116 C117 1.388(6)
C116 H11F 0.9500
C117 C118 1.394(5)
C117 H11G 0.9500
C118 H11H 0.9500
C119 C120 1.483(5)
C120 C125 1.375(6)
C120 C121 1.403(6)
C121 C122 1.364(6)
C121 H12A 0.9500
C122 C123 1.385(6)
C122 H12B 0.9500
C123 C124 1.373(6)
C123 H12C 0.9500
C124 C125 1.396(5)
C124 H12D 0.9500
C125 H12E 0.9500
C126 C127 1.380(5)
C126 H12F 0.9500
C127 C128 1.371(5)
C127 C130 1.489(5)
C128 C129 1.391(5)
C128 H12G 0.9500
C129 H12H 0.9500

loop_
_geom_torsion_atom_site_label_1
_geom_torsion_atom_site_label_2
_geom_torsion_atom_site_label_3
_geom_torsion_atom_site_label_4
_geom_torsion
C19 N1 C1 O1 -2.7(6)
C4 N1 C1 O1 160.3(4)
C19 N1 C1 C2 178.4(3)
C4 N1 C1 C2 -18.6(5)
C12 N2 C2 C1 114.9(4)
C3 N2 C2 C1 -57.1(4)
C12 N2 C2 C5 -117.3(4)
C3 N2 C2 C5 70.7(5)
O1 C1 C2 N2 -129.5(4)
N1 C1 C2 N2 49.4(4)
O1 C1 C2 C5 104.0(4)
N1 C1 C2 C5 -77.1(4)
C12 N2 C3 C4 -137.3(4)
C2 N2 C3 C4 34.0(5)
C12 N2 C3 C26 44.3(6)
C2 N2 C3 C26 -144.4(4)
N2 C3 C4 C29 -176.1(4)
C26 C3 C4 C29 2.4(6)
N2 C3 C4 N1 0.1(6)
C26 C3 C4 N1 178.5(3)
C1 N1 C4 C29 168.5(4)
C19 N1 C4 C29 -28.7(5)
C1 N1 C4 C3 -7.6(6)
C19 N1 C4 C3 155.2(4)
N2 C2 C5 C6 -173.3(3)
C1 C2 C5 C6 -49.4(5)
C2 C5 C6 C11 -52.2(5)
C2 C5 C6 C7 127.0(4)
C11 C6 C7 C8 4.5(7)
C5 C6 C7 C8 -174.7(4)
C6 C7 C8 C9 0.1(7)
C7 C8 C9 C10 -4.4(6)
C7 C8 C9 Br1 174.3(3)
C8 C9 C10 C11 4.0(6)
Br1 C9 C10 C11 -174.7(3)
C7 C6 C11 C10 -4.9(6)
C5 C6 C11 C10 174.3(3)
C9 C10 C11 C6 0.7(6)
C3 N2 C12 O2 -176.0(4)
C2 N2 C12 O2 13.1(6)
C3 N2 C12 C13 2.7(6)
C2 N2 C12 C13 -168.2(3)
O2 C12 C13 C14 55.4(5)
N2 C12 C13 C14 -123.3(4)
O2 C12 C13 C18 -123.5(4)
N2 C12 C13 C18 57.8(5)
C18 C13 C14 C15 -1.3(6)
C12 C13 C14 C15 179.8(4)
C13 C14 C15 C16 2.6(6)
C14 C15 C16 C17 -1.4(7)
C15 C16 C17 C18 -1.1(6)
C16 C17 C18 C13 2.3(6)
C14 C13 C18 C17 -1.2(6)
C12 C13 C18 C17 177.7(4)
C1 N1 C19 O3 137.7(4)
C4 N1 C19 O3 -25.3(6)
C1 N1 C19 C20 -44.9(5)
C4 N1 C19 C20 152.1(3)
O3 C19 C20 C25 144.4(4)
N1 C19 C20 C25 -32.9(6)
O3 C19 C20 C21 -32.9(6)
N1 C19 C20 C21 149.8(4)
C25 C20 C21 C22 2.7(7)
C19 C20 C21 C22 -180.0(4)
C20 C21 C22 C23 -2.3(7)
C21 C22 C23 C24 0.7(7)
C22 C23 C24 C25 0.6(7)
C21 C20 C25 C24 -1.4(6)
C19 C20 C25 C24 -178.7(4)
C23 C24 C25 C20 -0.2(6)
C4 C3 C26 C27 2.9(6)
N2 C3 C26 C27 -178.7(4)
C3 C26 C27 C28 -4.6(6)
C3 C26 C27 C30 174.9(4)
C26 C27 C28 C29 0.9(7)
C30 C27 C28 C29 -178.6(4)
C3 C4 C29 C28 -6.1(6)
N1 C4 C29 C28 177.8(4)
C27 C28 C29 C4 4.4(6)
C28 C27 C30 F2' 130.0(14)
C26 C27 C30 F2' -49.5(15)
C28 C27 C30 F1 -49.6(11)
C26 C27 C30 F1 130.9(9)
C28 C27 C30 F1' -0.5(14)
C26 C27 C30 F1' 179.9(13)
C28 C27 C30 F3 -174.7(10)
C26 C27 C30 F3 5.8(12)
C28 C27 C30 F2 69.0(12)
C26 C27 C30 F2 -110.5(11)
C28 C27 C30 F3' -115.1(13)
C26 C27 C30 F3' 65.4(13)
C104 N101 C101 O101 166.1(3)
C119 N101 C101 O101 -1.8(6)
C104 N101 C101 C102 -15.0(5)
C119 N101 C101 C102 177.1(3)
C112 N102 C102 C101 123.6(4)
C103 N102 C102 C101 -59.0(4)
C112 N102 C102 C105 -112.8(4)
C103 N102 C102 C105 64.5(4)
O101 C101 C102 N102 -132.1(4)
N101 C101 C102 N102 49.1(4)
O101 C101 C102 C105 106.1(4)
N101 C101 C102 C105 -72.7(4)
C112 N102 C103 C104 -148.4(4)
C102 N102 C103 C104 34.6(5)
C112 N102 C103 C126 36.2(6)
C102 N102 C103 C126 -140.8(4)
C126 C103 C104 C129 1.9(6)
N102 C103 C104 C129 -173.7(4)
C126 C103 C104 N101 178.6(3)
N102 C103 C104 N101 3.1(6)
C101 N101 C104 C129 163.5(4)
C119 N101 C104 C129 -28.8(5)
C101 N101 C104 C103 -13.3(6)
C119 N101 C104 C103 154.5(4)
N102 C102 C105 C106 154.2(3)
C101 C102 C105 C106 -86.6(4)
C102 C105 C106 C111 -144.4(4)
C102 C105 C106 C107 36.6(5)
C111 C106 C107 C108 -1.9(6)
C105 C106 C107 C108 177.2(4)
C106 C107 C108 C109 0.4(6)
C107 C108 C109 C110 0.8(7)
C107 C108 C109 Br2 -176.5(3)
C108 C109 C110 C111 -0.5(7)
Br2 C109 C110 C111 176.7(3)
C107 C106 C111 C110 2.2(6)
C105 C106 C111 C110 -176.9(4)
C109 C110 C111 C106 -1.0(6)
C103 N102 C112 O102 -163.3(4)
C102 N102 C112 O102 13.6(5)
C103 N102 C112 C113 16.6(6)
C102 N102 C112 C113 -166.5(3)
O102 C112 C113 C114 44.6(5)
N102 C112 C113 C114 -135.3(4)
O102 C112 C113 C118 -130.8(4)
N102 C112 C113 C118 49.4(5)
C118 C113 C114 C115 -0.8(6)
C112 C113 C114 C115 -176.3(4)
C113 C114 C115 C116 2.1(6)
C114 C115 C116 C117 -0.9(6)
C115 C116 C117 C118 -1.6(6)
C114 C113 C118 C117 -1.7(6)
C112 C113 C118 C117 173.6(3)
C116 C117 C118 C113 2.9(6)
C101 N101 C119 O103 125.9(4)
C104 N101 C119 O103 -42.2(5)
C101 N101 C119 C120 -54.6(5)
C104 N101 C119 C120 137.2(3)
O103 C119 C120 C125 156.0(4)
N101 C119 C120 C125 -23.4(6)
O103 C119 C120 C121 -22.1(6)
N101 C119 C120 C121 158.5(3)
C125 C120 C121 C122 2.2(6)
C119 C120 C121 C122 -179.7(4)
C120 C121 C122 C123 -0.8(7)
C121 C122 C123 C124 -1.5(7)
C122 C123 C124 C125 2.4(7)
C121 C120 C125 C124 -1.3(6)
C119 C120 C125 C124 -179.3(4)
C123 C124 C125 C120 -1.0(6)
C104 C103 C126 C127 0.9(6)
N102 C103 C126 C127 176.3(4)
C103 C126 C127 C128 -2.2(6)
C103 C126 C127 C130 179.2(4)
C126 C127 C128 C129 0.7(6)
C130 C127 C128 C129 179.2(4)
C103 C104 C129 C128 -3.4(6)
N101 C104 C129 C128 179.9(3)
C127 C128 C129 C104 2.1(6)
C128 C127 C130 F101 7.4(7)
C126 C127 C130 F101 -174.1(5)
C128 C127 C130 F102 131.3(5)
C126 C127 C130 F102 -50.2(6)
C128 C127 C130 F103 -115.5(5)
C126 C127 C130 F103 63.0(6)
